data_4336090
loop_
_publ_author_name
'Ahmed Al-Harbi'
'Yi Rong'
'Gerard Parkin'

_publ_section_title
;
 Synthesis and Structural Characterization of
 Bis(2-oxoimidazolyl)hydroborato Complexes: A New Class of Bidentate
 Oxygen-Donor Ligands
;
_journal_name_full 'Inorganic Chemistry'
_journal_page_first 10226
_journal_page_last 10228
_journal_paper_doi 10.1021/ic401658n
_journal_volume 52
_journal_year 2013
_chemical_formula_sum 'C32 H32 B2 I2 N8 O4 Zn2'
_chemical_formula_weight 998.82
_chemical_name_systematic
; 
 ? 
;
_space_group_IT_number 2
_symmetry_cell_setting triclinic
_symmetry_space_group_name_Hall '-P 1'
_symmetry_space_group_name_H-M 'P -1'
_atom_sites_solution_hydrogens geom
_atom_sites_solution_primary direct
_atom_sites_solution_secondary difmap
_audit_creation_method SHELXL-97
_cell_angle_alpha 68.735(5)
_cell_angle_beta 78.585(5)
_cell_angle_gamma 67.408(5)
_cell_formula_units_Z 1
_cell_length_a 8.797(3)
_cell_length_b 10.599(4)
_cell_length_c 11.305(4)
_cell_measurement_reflns_used 6208
_cell_measurement_temperature 200(2)
_cell_measurement_theta_max 32.27
_cell_measurement_theta_min 2.42
_cell_volume 904.8(6)
_computing_cell_refinement 'Bruker SAINT'
_computing_data_collection 'Bruker APEX2'
_computing_data_reduction 'Bruker SAINT'
_computing_molecular_graphics 'Bruker SHELXTL'
_computing_publication_material 'Bruker SHELXTL'
_computing_structure_refinement 'SHELXL-97 (Sheldrick, 2008)'
_computing_structure_solution 'SHELXS-97 (Sheldrick, 2008)'
_diffrn_ambient_temperature 200(2)
_diffrn_measured_fraction_theta_full 0.996
_diffrn_measured_fraction_theta_max 0.996
_diffrn_measurement_device_type 'Bruker APEX-II CCD'
_diffrn_measurement_method '\f and \w scans'
_diffrn_radiation_monochromator graphite
_diffrn_radiation_source 'fine-focus sealed tube'
_diffrn_radiation_type MoK\a
_diffrn_radiation_wavelength 0.71073
_diffrn_reflns_av_R_equivalents 0.0333
_diffrn_reflns_av_sigmaI/netI 0.0432
_diffrn_reflns_limit_h_max 12
_diffrn_reflns_limit_h_min -12
_diffrn_reflns_limit_k_max 14
_diffrn_reflns_limit_k_min -14
_diffrn_reflns_limit_l_max 15
_diffrn_reflns_limit_l_min -15
_diffrn_reflns_number 13690
_diffrn_reflns_theta_full 29.57
_diffrn_reflns_theta_max 29.57
_diffrn_reflns_theta_min 1.94
_exptl_absorpt_coefficient_mu 3.080
_exptl_absorpt_correction_T_max 0.9133
_exptl_absorpt_correction_T_min 0.7690
_exptl_absorpt_correction_type empirical
_exptl_absorpt_process_details sadabs
_exptl_crystal_colour colorless
_exptl_crystal_density_diffrn 1.833
_exptl_crystal_description plate
_exptl_crystal_F_000 488
_exptl_crystal_size_max 0.09
_exptl_crystal_size_mid 0.08
_exptl_crystal_size_min 0.03
_refine_diff_density_max 0.736
_refine_diff_density_min -0.697
_refine_diff_density_rms 0.105
_refine_ls_extinction_method none
_refine_ls_goodness_of_fit_ref 1.008
_refine_ls_hydrogen_treatment mixed
_refine_ls_matrix_type full
_refine_ls_number_parameters 236
_refine_ls_number_reflns 5055
_refine_ls_number_restraints 0
_refine_ls_restrained_S_all 1.008
_refine_ls_R_factor_all 0.0556
_refine_ls_R_factor_gt 0.0344
_refine_ls_shift/su_max 0.001
_refine_ls_shift/su_mean 0.000
_refine_ls_structure_factor_coef Fsqd
_refine_ls_weighting_details 'calc w=1/[\s^2^(Fo^2^)+(0.0398P)^2^+0.0000P] where P=(Fo^2^+2Fc^2^)/3'
_refine_ls_weighting_scheme calc
_refine_ls_wR_factor_gt 0.0739
_refine_ls_wR_factor_ref 0.0811
_reflns_number_gt 3783
_reflns_number_total 5055
_reflns_threshold_expression >2sigma(I)
_cod_data_source_file ic401658n_si_011.cif
_cod_data_source_block bbznis10
_cod_original_cell_volume 904.8(5)
_cod_database_code 4336090

loop_
_symmetry_equiv_pos_as_xyz
'x, y, z'
'-x, -y, -z'

loop_
_atom_site_label
_atom_site_type_symbol
_atom_site_fract_x
_atom_site_fract_y
_atom_site_fract_z
_atom_site_U_iso_or_equiv
_atom_site_adp_type
_atom_site_occupancy
_atom_site_symmetry_multiplicity
_atom_site_calc_flag
_atom_site_refinement_flags
Zn Zn 0.09690(4) 0.59346(4) 0.01401(3) 0.02859(10) Uani 1 1 d .
B B -0.0398(5) 0.8953(4) -0.1128(3) 0.0270(7) Uani 1 1 d .
H12 H -0.066(4) 1.002(3) -0.108(3) 0.030(9) Uiso 1 1 d .
H11 H 0.024(4) 0.804(3) -0.024(3) 0.030(9) Uiso 1 1 d .
I I 0.17028(3) 0.54689(2) 0.23296(2) 0.03646(8) Uani 1 1 d .
O1 O -0.1329(3) 0.6261(2) -0.0203(2) 0.0283(5) Uani 1 1 d .
O2 O 0.2159(3) 0.6247(2) -0.1546(2) 0.0325(5) Uani 1 1 d .
N11 N -0.2053(3) 0.8764(2) -0.1139(2) 0.0237(5) Uani 1 1 d .
N12 N -0.3981(3) 0.7784(3) -0.0782(2) 0.0268(5) Uani 1 1 d .
N21 N 0.0788(3) 0.8743(3) -0.2312(2) 0.0254(5) Uani 1 1 d .
N22 N 0.2854(3) 0.7689(3) -0.3495(2) 0.0323(6) Uani 1 1 d .
C18 C -0.4844(4) 0.6747(4) -0.0278(3) 0.0348(8) Uani 1 1 d .
H18A H -0.4246 0.5932 0.0415 0.052 Uiso 1 1 calc R
H18B H -0.4904 0.6400 -0.0956 0.052 Uiso 1 1 calc R
H18C H -0.5963 0.7212 0.0044 0.052 Uiso 1 1 calc R
C11 C -0.2372(4) 0.7521(3) -0.0685(3) 0.0243(6) Uani 1 1 d .
C17 C -0.4744(4) 0.9265(3) -0.1320(3) 0.0267(6) Uani 1 1 d .
C12 C -0.3543(4) 0.9878(3) -0.1524(3) 0.0260(6) Uani 1 1 d .
C13 C -0.3931(4) 1.1362(3) -0.2009(3) 0.0334(7) Uani 1 1 d .
H13A H -0.3123 1.1798 -0.2140 0.040 Uiso 1 1 calc R
C14 C -0.5567(5) 1.2182(4) -0.2295(3) 0.0404(9) Uani 1 1 d .
H14A H -0.5878 1.3201 -0.2625 0.049 Uiso 1 1 calc R
C15 C -0.6742(4) 1.1556(4) -0.2114(3) 0.0409(9) Uani 1 1 d .
H15A H -0.7835 1.2152 -0.2340 0.049 Uiso 1 1 calc R
C16 C -0.6366(4) 1.0071(4) -0.1605(3) 0.0352(7) Uani 1 1 d .
H16A H -0.7177 0.9634 -0.1462 0.042 Uiso 1 1 calc R
C28 C 0.4114(5) 0.6564(4) -0.3948(4) 0.0503(10) Uani 1 1 d .
H28A H 0.4321 0.5638 -0.3266 0.076 Uiso 1 1 calc R
H28B H 0.5135 0.6790 -0.4205 0.076 Uiso 1 1 calc R
H28C H 0.3735 0.6506 -0.4680 0.076 Uiso 1 1 calc R
C21 C 0.1933(4) 0.7466(3) -0.2385(3) 0.0285(7) Uani 1 1 d .
C27 C 0.2322(4) 0.9155(3) -0.4173(3) 0.0303(7) Uani 1 1 d .
C22 C 0.1012(4) 0.9815(3) -0.3439(3) 0.0282(7) Uani 1 1 d .
C23 C 0.0225(5) 1.1283(4) -0.3828(3) 0.0374(8) Uani 1 1 d .
H23A H -0.0665 1.1741 -0.3327 0.045 Uiso 1 1 calc R
C24 C 0.0800(5) 1.2072(4) -0.5000(3) 0.0434(9) Uani 1 1 d .
H24A H 0.0273 1.3087 -0.5309 0.052 Uiso 1 1 calc R
C25 C 0.2124(5) 1.1402(4) -0.5719(3) 0.0433(9) Uani 1 1 d .
H25A H 0.2492 1.1969 -0.6503 0.052 Uiso 1 1 calc R
C26 C 0.2916(5) 0.9927(4) -0.5316(3) 0.0400(8) Uani 1 1 d .
H26A H 0.3827 0.9466 -0.5802 0.048 Uiso 1 1 calc R

loop_
_atom_site_aniso_label
_atom_site_aniso_U_11
_atom_site_aniso_U_22
_atom_site_aniso_U_33
_atom_site_aniso_U_23
_atom_site_aniso_U_13
_atom_site_aniso_U_12
Zn 0.0308(2) 0.02596(19) 0.02790(19) -0.00071(15) -0.00541(15) -0.01417(16)
B 0.035(2) 0.0207(16) 0.0268(17) -0.0038(13) -0.0042(15) -0.0138(15)
I 0.04688(15) 0.03001(12) 0.02865(12) -0.00344(8) -0.00802(9) -0.01194(10)
O1 0.0285(11) 0.0210(10) 0.0343(12) -0.0022(9) -0.0073(9) -0.0108(9)
O2 0.0352(12) 0.0228(11) 0.0312(12) -0.0007(9) -0.0029(10) -0.0083(9)
N11 0.0256(13) 0.0202(12) 0.0248(12) -0.0051(10) -0.0013(10) -0.0094(10)
N12 0.0266(13) 0.0245(13) 0.0282(13) -0.0059(10) -0.0019(11) -0.0099(11)
N21 0.0270(13) 0.0214(12) 0.0255(13) -0.0009(10) -0.0030(10) -0.0115(10)
N22 0.0395(16) 0.0273(14) 0.0261(14) -0.0043(11) -0.0015(12) -0.0114(12)
C18 0.0300(17) 0.0333(17) 0.043(2) -0.0092(15) -0.0013(15) -0.0164(14)
C11 0.0268(15) 0.0227(14) 0.0235(14) -0.0077(11) -0.0006(12) -0.0088(12)
C17 0.0276(16) 0.0285(15) 0.0234(15) -0.0102(12) 0.0002(12) -0.0081(13)
C12 0.0302(16) 0.0237(14) 0.0209(14) -0.0068(12) -0.0005(12) -0.0067(12)
C13 0.0378(18) 0.0302(17) 0.0317(17) -0.0108(14) 0.0008(14) -0.0118(14)
C14 0.051(2) 0.0244(16) 0.0361(19) -0.0071(14) -0.0074(16) -0.0027(16)
C15 0.0338(19) 0.0373(19) 0.043(2) -0.0163(16) -0.0080(16) 0.0024(15)
C16 0.0311(18) 0.0365(18) 0.0386(19) -0.0149(15) -0.0039(15) -0.0087(14)
C28 0.051(2) 0.036(2) 0.045(2) -0.0091(17) 0.0026(19) -0.0018(18)
C21 0.0324(17) 0.0298(16) 0.0263(15) -0.0046(13) -0.0049(13) -0.0161(14)
C27 0.0410(19) 0.0270(16) 0.0250(15) -0.0042(12) -0.0042(14) -0.0165(14)
C22 0.0340(17) 0.0244(15) 0.0279(16) -0.0021(12) -0.0061(13) -0.0154(13)
C23 0.047(2) 0.0277(17) 0.0361(18) -0.0044(14) -0.0034(16) -0.0158(15)
C24 0.059(2) 0.0260(17) 0.0361(19) 0.0017(14) -0.0052(18) -0.0155(17)
C25 0.067(3) 0.0352(19) 0.0246(17) 0.0003(14) 0.0028(17) -0.0263(19)
C26 0.056(2) 0.0385(19) 0.0245(17) -0.0076(14) 0.0039(16) -0.0204(17)

loop_
_atom_type_symbol
_atom_type_description
_atom_type_scat_dispersion_real
_atom_type_scat_dispersion_imag
_atom_type_scat_source
C C 0.0033 0.0016 'International Tables Vol C Tables 4.2.6.8 and 6.1.1.4'
H H 0.0000 0.0000 'International Tables Vol C Tables 4.2.6.8 and 6.1.1.4'
B B 0.0013 0.0007 'International Tables Vol C Tables 4.2.6.8 and 6.1.1.4'
N N 0.0061 0.0033 'International Tables Vol C Tables 4.2.6.8 and 6.1.1.4'
O O 0.0106 0.0060 'International Tables Vol C Tables 4.2.6.8 and 6.1.1.4'
Zn Zn 0.2839 1.4301 'International Tables Vol C Tables 4.2.6.8 and 6.1.1.4'
I I -0.4742 1.8119 'International Tables Vol C Tables 4.2.6.8 and 6.1.1.4'

loop_
_geom_angle_atom_site_label_1
_geom_angle_atom_site_label_2
_geom_angle_atom_site_label_3
_geom_angle
_geom_angle_site_symmetry_1
_geom_angle_site_symmetry_3
O2 Zn H11 86.1(9) . .
O2 Zn O1 104.46(9) . .
H11 Zn O1 86.2(9) . .
O2 Zn O1 89.44(8) . 2_565
H11 Zn O1 165.4(9) . 2_565
O1 Zn O1 81.42(9) . 2_565
O2 Zn I 133.88(7) . .
H11 Zn I 92.1(9) . .
O1 Zn I 121.43(6) . .
O1 Zn I 100.93(6) 2_565 .
H12 B H11 112(2) . .
H12 B N11 108.6(17) . .
H11 B N11 106.3(16) . .
H12 B N21 109.8(16) . .
H11 B N21 107.0(16) . .
N11 B N21 112.8(3) . .
C11 O1 Zn 122.93(18) . .
C11 O1 Zn 135.18(19) . 2_565
Zn O1 Zn 98.58(9) . 2_565
C21 O2 Zn 124.1(2) . .
C11 N11 C12 107.1(2) . .
C11 N11 B 126.7(2) . .
C12 N11 B 125.9(2) . .
C11 N12 C17 108.2(2) . .
C11 N12 C18 126.8(3) . .
C17 N12 C18 124.6(3) . .
C21 N21 C22 107.1(2) . .
C21 N21 B 125.0(2) . .
C22 N21 B 127.6(3) . .
C21 N22 C27 109.0(3) . .
C21 N22 C28 125.2(3) . .
C27 N22 C28 125.6(3) . .
O1 C11 N11 125.9(3) . .
O1 C11 N12 123.9(3) . .
N11 C11 N12 110.1(3) . .
C12 C17 C16 122.8(3) . .
C12 C17 N12 106.6(3) . .
C16 C17 N12 130.6(3) . .
C17 C12 C13 120.7(3) . .
C17 C12 N11 107.9(3) . .
C13 C12 N11 131.3(3) . .
C12 C13 C14 116.7(3) . .
C15 C14 C13 122.0(3) . .
C14 C15 C16 121.5(3) . .
C17 C16 C15 116.2(3) . .
O2 C21 N22 123.8(3) . .
O2 C21 N21 126.6(3) . .
N22 C21 N21 109.6(3) . .
C26 C27 C22 122.3(3) . .
C26 C27 N22 131.2(3) . .
C22 C27 N22 106.4(3) . .
C23 C22 C27 121.2(3) . .
C23 C22 N21 130.9(3) . .
C27 C22 N21 107.9(3) . .
C22 C23 C24 116.9(3) . .
C25 C24 C23 121.4(3) . .
C26 C25 C24 121.4(3) . .
C27 C26 C25 116.8(3) . .

loop_
_geom_bond_atom_site_label_1
_geom_bond_atom_site_label_2
_geom_bond_distance
_geom_bond_site_symmetry_2
Zn O2 1.964(2) .
Zn H11 1.98(3) .
Zn O1 2.008(2) .
Zn O1 2.201(2) 2_565
Zn I 2.5077(9) .
B H12 1.09(3) .
B H11 1.17(3) .
B N11 1.547(4) .
B N21 1.554(4) .
O1 C11 1.285(3) .
O1 Zn 2.201(2) 2_565
O2 C21 1.263(4) .
N11 C11 1.347(4) .
N11 C12 1.402(4) .
N12 C11 1.353(4) .
N12 C17 1.395(4) .
N12 C18 1.457(4) .
N21 C21 1.362(4) .
N21 C22 1.406(4) .
N22 C21 1.348(4) .
N22 C27 1.393(4) .
N22 C28 1.455(4) .
C17 C12 1.383(4) .
C17 C16 1.384(4) .
C12 C13 1.388(4) .
C13 C14 1.397(5) .
C14 C15 1.376(5) .
C15 C16 1.392(5) .
C27 C26 1.380(4) .
C27 C22 1.389(5) .
C22 C23 1.374(4) .
C23 C24 1.402(5) .
C24 C25 1.389(5) .
C25 C26 1.382(5) .
